data_7704539
loop_
_publ_author_name
'Cabeza, Javier A.'
'Garc\'ia-\'Alvarez, Pablo'
'Laglera-G\'andara, Carlos J'
'P\'erez-Carre\~no, Enrique'

_publ_section_title
;
 Phosphane-functionalized heavier tetrylenes: synthesis of silylene- and
 germylene-decorated phosphanes and their reactions with Group 10 metal
 complexes.
;
_journal_issue 24
_journal_name_full 'Dalton transactions (Cambridge, England : 2003)'
_journal_page_first 8331
_journal_page_last 8339
_journal_paper_doi 10.1039/d0dt01727b
_journal_volume 49
_journal_year 2020
_chemical_formula_moiety 'C36 H58 Ge N3 Ni P'
_chemical_formula_sum 'C36 H58 Ge N3 Ni P'
_chemical_formula_weight 695.12
_space_group_crystal_system monoclinic
_space_group_IT_number 14
_space_group_name_Hall '-P 2ybc'
_space_group_name_H-M_alt 'P 1 21/c 1'
_atom_sites_solution_hydrogens geom
_audit_creation_method SHELXL-2014
_audit_update_record
;
2020-05-06 deposited with the CCDC.	2020-06-01 downloaded from the CCDC.
;
_cell_angle_alpha 90
_cell_angle_beta 109.118(5)
_cell_angle_gamma 90
_cell_formula_units_Z 4
_cell_length_a 20.5915(11)
_cell_length_b 8.8479(3)
_cell_length_c 20.8528(8)
_cell_measurement_reflns_used 4847
_cell_measurement_temperature 150(2)
_cell_measurement_theta_max 22.6230
_cell_measurement_theta_min 2.5870
_cell_volume 3589.7(3)
_computing_cell_refinement 'CrysAlisPro 1.171.38.46 (Rigaku Oxford Diffraction, 2015)'
_computing_data_collection 'CrysAlisPro 1.171.38.46 (Rigaku Oxford Diffraction, 2015)'
_computing_data_reduction 'CrysAlisPro 1.171.38.46 (Rigaku Oxford Diffraction, 2015)'
_computing_molecular_graphics 'MERCURY (Cambridge Crystallographic Data Centre: Cambridge, UK, 2018)'
_computing_publication_material 'SHELXL-2013 (Sheldrick, 2013)'
_computing_structure_refinement 'SHELXL-2013 (Sheldrick, 2013)'
_computing_structure_solution 'SIR-97 (Giacovazzo, 1999)'
_diffrn_ambient_temperature 150(2)
_diffrn_measured_fraction_theta_full 0.999
_diffrn_measured_fraction_theta_max 0.936
_diffrn_measurement_device_type 'Xcalibur, Ruby, Gemini'
_diffrn_radiation_type MoK\a
_diffrn_radiation_wavelength 0.71069
_diffrn_reflns_av_R_equivalents 0.1668
_diffrn_reflns_av_unetI/netI 0.2034
_diffrn_reflns_Laue_measured_fraction_full 0.999
_diffrn_reflns_Laue_measured_fraction_max 0.936
_diffrn_reflns_limit_h_max 29
_diffrn_reflns_limit_h_min -28
_diffrn_reflns_limit_k_max 12
_diffrn_reflns_limit_k_min -12
_diffrn_reflns_limit_l_max 28
_diffrn_reflns_limit_l_min -30
_diffrn_reflns_number 51967
_diffrn_reflns_point_group_measured_fraction_full 0.999
_diffrn_reflns_point_group_measured_fraction_max 0.936
_diffrn_reflns_theta_full 25.240
_diffrn_reflns_theta_max 31.443
_diffrn_reflns_theta_min 2.413
_exptl_absorpt_coefficient_mu 1.434
_exptl_absorpt_correction_T_max 1.00000
_exptl_absorpt_correction_T_min 0.78012
_exptl_absorpt_process_details
;
CrysAlisPro 1.171.38.46 (Rigaku Oxford Diffraction, 2015)
Empirical absorption correction using spherical harmonics,
 implemented in SCALE3 ABSPACK scaling algorithm.
;
_exptl_crystal_colour pink
_exptl_crystal_density_diffrn 1.286
_exptl_crystal_description fragment
_exptl_crystal_F_000 1480
_exptl_crystal_size_max 0.22
_exptl_crystal_size_mid 0.14
_exptl_crystal_size_min 0.09
_refine_diff_density_max 0.766
_refine_diff_density_min -0.622
_refine_diff_density_rms 0.128
_refine_ls_extinction_method none
_refine_ls_goodness_of_fit_ref 1.011
_refine_ls_hydrogen_treatment constr
_refine_ls_matrix_type full
_refine_ls_number_parameters 391
_refine_ls_number_reflns 11120
_refine_ls_number_restraints 0
_refine_ls_restrained_S_all 1.011
_refine_ls_R_factor_all 0.1865
_refine_ls_R_factor_gt 0.0747
_refine_ls_shift/su_max 0.001
_refine_ls_shift/su_mean 0.000
_refine_ls_structure_factor_coef Fsqd
_refine_ls_weighting_details 'w=1/[\s^2^(Fo^2^)+(0.0017P)^2^] where P=(Fo^2^+2Fc^2^)/3'
_refine_ls_weighting_scheme calc
_refine_ls_wR_factor_gt 0.0798
_refine_ls_wR_factor_ref 0.1084
_reflns_Friedel_coverage 0.000
_reflns_number_gt 5388
_reflns_number_total 11120
_reflns_threshold_expression 'I > 2\s(I)'
_cod_data_source_file d0dt01727b2.cif
_cod_data_source_block 3Ni-Ge
_cod_depositor_comments 'Adding full bibliography for 7704536--7704539.cif.'
_cod_original_sg_symbol_H-M 'P 21/c'
_cod_database_code 7704539
_shelx_space_group_comment
;
The symmetry employed for this shelxl refinement is uniquely defined
by the following loop, which should always be used as a source of
symmetry information in preference to the above space-group names.
They are only intended as comments.
;
_shelx_estimated_absorpt_t_max multi-scan
_shelxl_version_number 2014-3

loop_
_space_group_symop_operation_xyz
'x, y, z'
'-x, y+1/2, -z+1/2'
'-x, -y, -z'
'x, -y-1/2, z-1/2'

loop_
_atom_site_label
_atom_site_type_symbol
_atom_site_fract_x
_atom_site_fract_y
_atom_site_fract_z
_atom_site_U_iso_or_equiv
_atom_site_adp_type
_atom_site_occupancy
_atom_site_site_symmetry_order
_atom_site_calc_flag
_atom_site_refinement_flags_posn
_atom_site_refinement_flags_adp
_atom_site_refinement_flags_occupancy
_atom_site_disorder_assembly
_atom_site_disorder_group
C1 C 0.7565(3) 0.0257(5) 0.2276(2) 0.0410(13) Uani 1 1 d . . . . .
H1A H 0.7880 0.0972 0.2584 0.062 Uiso 1 1 calc R U . . .
H1B H 0.7430 -0.0523 0.2541 0.062 Uiso 1 1 calc R U . . .
H1C H 0.7155 0.0797 0.1995 0.062 Uiso 1 1 calc R U . . .
C2 C 0.7448(2) -0.1675(5) 0.13645(18) 0.0354(12) Uani 1 1 d . . . . .
H2A H 0.7019 -0.1192 0.1090 0.053 Uiso 1 1 calc R U . . .
H2B H 0.7347 -0.2462 0.1649 0.053 Uiso 1 1 calc R U . . .
H2C H 0.7675 -0.2130 0.1065 0.053 Uiso 1 1 calc R U . . .
C3 C 0.8581(2) -0.1270(5) 0.2257(2) 0.0447(14) Uani 1 1 d . . . . .
H3A H 0.8840 -0.1636 0.1968 0.067 Uiso 1 1 calc R U . . .
H3B H 0.8461 -0.2126 0.2495 0.067 Uiso 1 1 calc R U . . .
H3C H 0.8864 -0.0551 0.2590 0.067 Uiso 1 1 calc R U . . .
C4 C 0.7924(2) -0.0486(4) 0.18186(18) 0.0249(10) Uani 1 1 d . . . . .
C5 C 0.8479(2) 0.1812(5) 0.14579(18) 0.0226(10) Uani 1 1 d . . . . .
C6 C 0.8856(2) 0.2485(5) 0.21351(18) 0.0245(10) Uani 1 1 d . . . . .
C7 C 0.8545(2) 0.3655(5) 0.23754(18) 0.0268(10) Uani 1 1 d . . . . .
H7 H 0.8108 0.4018 0.2102 0.032 Uiso 1 1 calc R U . . .
C8 C 0.8865(2) 0.4297(5) 0.30083(19) 0.0347(12) Uani 1 1 d . . . . .
H8 H 0.8650 0.5103 0.3163 0.042 Uiso 1 1 calc R U . . .
C9 C 0.9495(2) 0.3760(5) 0.3411(2) 0.0373(13) Uani 1 1 d . . . . .
H9 H 0.9710 0.4175 0.3849 0.045 Uiso 1 1 calc R U . . .
C10 C 0.9813(2) 0.2622(6) 0.3177(2) 0.0399(13) Uani 1 1 d . . . . .
H10 H 1.0251 0.2267 0.3453 0.048 Uiso 1 1 calc R U . . .
C11 C 0.9500(2) 0.1984(5) 0.25397(18) 0.0309(11) Uani 1 1 d . . . . .
H11 H 0.9726 0.1206 0.2381 0.037 Uiso 1 1 calc R U . . .
C12 C 0.8816(2) 0.3727(5) 0.06926(18) 0.0258(10) Uani 1 1 d . . . . .
C13 C 0.8505(2) 0.5212(5) 0.08377(19) 0.0323(11) Uani 1 1 d . . . . .
H13A H 0.8004 0.5171 0.0636 0.048 Uiso 1 1 calc R U . . .
H13B H 0.8682 0.6057 0.0640 0.048 Uiso 1 1 calc R U . . .
H13C H 0.8631 0.5356 0.1329 0.048 Uiso 1 1 calc R U . . .
C14 C 0.9587(2) 0.3670(5) 0.10746(19) 0.0365(12) Uani 1 1 d . . . . .
H14A H 0.9668 0.3782 0.1562 0.055 Uiso 1 1 calc R U . . .
H14B H 0.9816 0.4493 0.0918 0.055 Uiso 1 1 calc R U . . .
H14C H 0.9772 0.2699 0.0989 0.055 Uiso 1 1 calc R U . . .
C15 C 0.8699(2) 0.3618(5) -0.00738(17) 0.0346(12) Uani 1 1 d . . . . .
H15A H 0.8894 0.2669 -0.0171 0.052 Uiso 1 1 calc R U . . .
H15B H 0.8923 0.4473 -0.0215 0.052 Uiso 1 1 calc R U . . .
H15C H 0.8205 0.3643 -0.0324 0.052 Uiso 1 1 calc R U . . .
C16 C 0.8909(2) -0.0465(5) 0.0195(2) 0.0304(11) Uani 1 1 d . . . . .
H16 H 0.9231 0.0132 0.0530 0.036 Uiso 1 1 calc R U . . .
C17 C 0.9076(2) -0.1500(5) -0.02112(19) 0.0320(11) Uani 1 1 d . . . . .
H17 H 0.9525 -0.1748 -0.0211 0.038 Uiso 1 1 calc R U . . .
C18 C 0.8451(2) -0.2129(5) -0.06313(18) 0.0284(11) Uani 1 1 d . . . . .
H18 H 0.8401 -0.2882 -0.0969 0.034 Uiso 1 1 calc R U . . .
C19 C 0.7927(2) -0.1453(4) -0.04627(17) 0.0212(10) Uani 1 1 d . . . . .
C20 C 0.7177(2) -0.1804(4) -0.07033(17) 0.0238(10) Uani 1 1 d . . . . .
H20A H 0.7064 -0.2251 -0.0317 0.029 Uiso 1 1 calc R U . . .
H20B H 0.7096 -0.2597 -0.1056 0.029 Uiso 1 1 calc R U . . .
C21 C 0.6796(2) 0.0371(5) -0.18197(17) 0.0236(10) Uani 1 1 d . . . . .
C22 C 0.7043(2) -0.0885(5) -0.21966(18) 0.0326(11) Uani 1 1 d . . . . .
H22A H 0.6674 -0.1623 -0.2378 0.049 Uiso 1 1 calc R U . . .
H22B H 0.7445 -0.1390 -0.1881 0.049 Uiso 1 1 calc R U . . .
H22C H 0.7168 -0.0441 -0.2570 0.049 Uiso 1 1 calc R U . . .
C23 C 0.7391(2) 0.1510(4) -0.15484(18) 0.0278(11) Uani 1 1 d . . . . .
H23A H 0.7530 0.1886 -0.1926 0.042 Uiso 1 1 calc R U . . .
H23B H 0.7782 0.1009 -0.1216 0.042 Uiso 1 1 calc R U . . .
H23C H 0.7238 0.2359 -0.1332 0.042 Uiso 1 1 calc R U . . .
C24 C 0.6192(2) 0.1204(5) -0.23348(17) 0.0307(11) Uani 1 1 d . . . . .
H24A H 0.6362 0.1784 -0.2648 0.046 Uiso 1 1 calc R U . . .
H24B H 0.5980 0.1892 -0.2093 0.046 Uiso 1 1 calc R U . . .
H24C H 0.5851 0.0466 -0.2592 0.046 Uiso 1 1 calc R U . . .
C25 C 0.5737(2) -0.1436(5) -0.13723(17) 0.0252(10) Uani 1 1 d . . . . .
C26 C 0.5695(2) -0.2318(4) -0.07490(18) 0.0298(11) Uani 1 1 d . . . . .
H26A H 0.5854 -0.1673 -0.0346 0.045 Uiso 1 1 calc R U . . .
H26B H 0.5986 -0.3220 -0.0681 0.045 Uiso 1 1 calc R U . . .
H26C H 0.5218 -0.2622 -0.0824 0.045 Uiso 1 1 calc R U . . .
C27 C 0.5709(2) -0.2615(5) -0.19271(18) 0.0345(12) Uani 1 1 d . . . . .
H27A H 0.5322 -0.3302 -0.1981 0.052 Uiso 1 1 calc R U . . .
H27B H 0.6138 -0.3195 -0.1794 0.052 Uiso 1 1 calc R U . . .
H27C H 0.5651 -0.2097 -0.2358 0.052 Uiso 1 1 calc R U . . .
C28 C 0.5094(2) -0.0433(5) -0.16314(19) 0.0300(11) Uani 1 1 d . . . . .
H28A H 0.4681 -0.1065 -0.1741 0.045 Uiso 1 1 calc R U . . .
H28B H 0.5100 0.0108 -0.2039 0.045 Uiso 1 1 calc R U . . .
H28C H 0.5091 0.0298 -0.1279 0.045 Uiso 1 1 calc R U . . .
C29 C 0.6177(2) 0.3519(4) -0.08663(17) 0.0233(10) Uani 1 1 d . . . . .
H29 H 0.6350 0.3214 -0.1216 0.028 Uiso 1 1 calc R U . . .
C30 C 0.6652(2) 0.3949(4) -0.02512(17) 0.0226(9) Uani 1 1 d . . . . .
H30 H 0.7126 0.3881 -0.0203 0.027 Uiso 1 1 calc R U . . .
C31 C 0.6460(2) 0.4523(5) 0.03544(18) 0.0287(11) Uani 1 1 d . . . . .
H31A H 0.6005 0.5023 0.0185 0.034 Uiso 1 1 calc R U . . .
H31B H 0.6800 0.5293 0.0598 0.034 Uiso 1 1 calc R U . . .
C32 C 0.6432(2) 0.3274(5) 0.08559(18) 0.0306(11) Uani 1 1 d . . . . .
H32A H 0.6895 0.3157 0.1198 0.037 Uiso 1 1 calc R U . . .
H32B H 0.6113 0.3587 0.1098 0.037 Uiso 1 1 calc R U . . .
C33 C 0.6201(2) 0.1762(5) 0.05176(18) 0.0271(10) Uani 1 1 d . . . . .
H33 H 0.6455 0.0896 0.0727 0.032 Uiso 1 1 calc R U . . .
C34 C 0.5651(2) 0.1531(5) -0.00702(18) 0.0268(10) Uani 1 1 d . . . . .
H34 H 0.5561 0.0528 -0.0239 0.032 Uiso 1 1 calc R U . . .
C35 C 0.5182(2) 0.2781(5) -0.04607(18) 0.0285(11) Uani 1 1 d . . . . .
H35A H 0.5158 0.3581 -0.0137 0.034 Uiso 1 1 calc R U . . .
H35B H 0.4713 0.2365 -0.0667 0.034 Uiso 1 1 calc R U . . .
C36 C 0.5410(2) 0.3498(5) -0.10229(17) 0.0253(10) Uani 1 1 d . . . . .
H36A H 0.5199 0.2931 -0.1450 0.030 Uiso 1 1 calc R U . . .
H36B H 0.5236 0.4548 -0.1098 0.030 Uiso 1 1 calc R U . . .
Ge1 Ge 0.76774(2) 0.10382(5) 0.03483(2) 0.02088(11) Uani 1 1 d . . . . .
N1 N 0.80689(17) 0.0609(4) 0.13498(14) 0.0230(8) Uani 1 1 d . . . . .
N2 N 0.84587(17) 0.2387(4) 0.08553(14) 0.0234(8) Uani 1 1 d . . . . .
N3 N 0.82090(17) -0.0413(4) 0.00481(14) 0.0220(8) Uani 1 1 d . . . . .
Ni1 Ni 0.65930(3) 0.15450(6) -0.02992(2) 0.02050(14) Uani 1 1 d . . . . .
P1 P 0.65481(6) -0.02479(12) -0.10590(5) 0.0204(3) Uani 1 1 d . . . . .

loop_
_atom_site_aniso_label
_atom_site_aniso_U_11
_atom_site_aniso_U_22
_atom_site_aniso_U_33
_atom_site_aniso_U_23
_atom_site_aniso_U_13
_atom_site_aniso_U_12
C1 0.064(4) 0.028(3) 0.041(3) -0.001(2) 0.031(3) 0.000(3)
C2 0.048(3) 0.022(3) 0.035(2) 0.002(2) 0.013(2) -0.003(2)
C3 0.046(4) 0.034(3) 0.049(3) 0.013(2) 0.010(2) 0.005(3)
C4 0.030(3) 0.018(2) 0.027(2) 0.0015(19) 0.0089(19) 0.002(2)
C5 0.019(2) 0.024(3) 0.025(2) -0.0020(19) 0.0063(18) 0.005(2)
C6 0.023(3) 0.025(3) 0.023(2) -0.0003(19) 0.0047(19) -0.004(2)
C7 0.024(3) 0.026(3) 0.029(2) -0.001(2) 0.0068(19) -0.005(2)
C8 0.039(3) 0.033(3) 0.036(2) -0.010(2) 0.017(2) -0.009(2)
C9 0.033(3) 0.048(3) 0.026(2) -0.006(2) 0.002(2) -0.016(3)
C10 0.025(3) 0.056(4) 0.031(3) 0.004(2) -0.001(2) -0.006(3)
C11 0.025(3) 0.033(3) 0.033(2) 0.000(2) 0.006(2) 0.005(2)
C12 0.026(3) 0.020(3) 0.032(2) 0.0004(19) 0.0098(19) -0.002(2)
C13 0.032(3) 0.024(3) 0.037(2) -0.002(2) 0.007(2) -0.008(2)
C14 0.028(3) 0.032(3) 0.050(3) 0.002(2) 0.014(2) -0.003(2)
C15 0.043(3) 0.031(3) 0.033(2) 0.004(2) 0.018(2) -0.003(2)
C16 0.023(3) 0.028(3) 0.037(2) 0.000(2) 0.004(2) 0.005(2)
C17 0.028(3) 0.031(3) 0.041(2) 0.001(2) 0.017(2) 0.011(2)
C18 0.035(3) 0.027(3) 0.024(2) -0.0009(19) 0.011(2) 0.011(2)
C19 0.031(3) 0.012(2) 0.020(2) 0.0023(17) 0.0073(18) 0.0052(19)
C20 0.027(3) 0.018(2) 0.023(2) -0.0013(18) 0.0033(18) 0.001(2)
C21 0.030(3) 0.023(2) 0.020(2) 0.0012(18) 0.0113(18) -0.001(2)
C22 0.037(3) 0.034(3) 0.029(2) -0.001(2) 0.015(2) -0.002(2)
C23 0.040(3) 0.021(2) 0.028(2) 0.0036(19) 0.018(2) 0.000(2)
C24 0.036(3) 0.030(3) 0.025(2) 0.005(2) 0.010(2) -0.001(2)
C25 0.027(3) 0.025(3) 0.021(2) -0.0016(19) 0.0037(18) -0.007(2)
C26 0.033(3) 0.019(2) 0.037(2) -0.002(2) 0.011(2) -0.002(2)
C27 0.035(3) 0.032(3) 0.033(2) -0.007(2) 0.007(2) -0.007(2)
C28 0.020(3) 0.032(3) 0.033(2) 0.002(2) 0.0025(19) -0.004(2)
C29 0.032(3) 0.014(2) 0.025(2) 0.0013(18) 0.0102(19) 0.004(2)
C30 0.020(2) 0.015(2) 0.032(2) -0.0004(19) 0.0068(18) 0.0046(19)
C31 0.027(3) 0.028(3) 0.031(2) -0.010(2) 0.008(2) 0.000(2)
C32 0.034(3) 0.034(3) 0.026(2) 0.000(2) 0.012(2) 0.012(2)
C33 0.033(3) 0.023(3) 0.031(2) 0.001(2) 0.018(2) 0.008(2)
C34 0.031(3) 0.024(2) 0.031(2) 0.000(2) 0.018(2) 0.005(2)
C35 0.024(3) 0.025(3) 0.036(2) 0.000(2) 0.009(2) 0.002(2)
C36 0.024(3) 0.020(2) 0.029(2) -0.0003(19) 0.0042(18) 0.003(2)
Ge1 0.0235(3) 0.0175(2) 0.0214(2) -0.00080(19) 0.00688(18) 0.0007(2)
N1 0.028(2) 0.020(2) 0.0200(17) -0.0005(15) 0.0065(15) -0.0022(17)
N2 0.027(2) 0.023(2) 0.0211(17) 0.0037(15) 0.0084(15) -0.0009(17)
N3 0.022(2) 0.0190(19) 0.0250(17) -0.0028(15) 0.0072(15) 0.0062(16)
Ni1 0.0231(3) 0.0165(3) 0.0219(3) -0.0003(2) 0.0074(2) 0.0016(2)
P1 0.0236(7) 0.0169(6) 0.0203(5) -0.0001(5) 0.0065(5) 0.0008(5)

loop_
_atom_type_symbol
_atom_type_description
_atom_type_scat_dispersion_real
_atom_type_scat_dispersion_imag
_atom_type_scat_source
C C 0.0033 0.0016 'International Tables Vol C Tables 4.2.6.8 and 6.1.1.4'
H H 0.0000 0.0000 'International Tables Vol C Tables 4.2.6.8 and 6.1.1.4'
Ge Ge 0.1547 1.8001 'International Tables Vol C Tables 4.2.6.8 and 6.1.1.4'
N N 0.0061 0.0033 'International Tables Vol C Tables 4.2.6.8 and 6.1.1.4'
Ni Ni 0.3393 1.1124 'International Tables Vol C Tables 4.2.6.8 and 6.1.1.4'
P P 0.1023 0.0942 'International Tables Vol C Tables 4.2.6.8 and 6.1.1.4'

loop_
_geom_angle_atom_site_label_1
_geom_angle_atom_site_label_2
_geom_angle_atom_site_label_3
_geom_angle
_geom_angle_site_symmetry_1
_geom_angle_site_symmetry_3
_geom_angle_publ_flag
N1 C4 C3 111.4(4) . . ?
N1 C4 C1 112.0(3) . . ?
C3 C4 C1 109.6(3) . . ?
N1 C4 C2 105.6(3) . . ?
C3 C4 C2 108.6(3) . . ?
C1 C4 C2 109.7(4) . . ?
N1 C5 N2 108.7(3) . . ?
N1 C5 C6 125.7(4) . . ?
N2 C5 C6 125.5(4) . . ?
N1 C5 Ge1 54.90(18) . . ?
N2 C5 Ge1 54.54(19) . . ?
C6 C5 Ge1 168.9(3) . . ?
C11 C6 C7 118.5(4) . . ?
C11 C6 C5 122.9(4) . . ?
C7 C6 C5 118.6(4) . . ?
C8 C7 C6 121.0(4) . . ?
C9 C8 C7 119.7(4) . . ?
C10 C9 C8 120.0(4) . . ?
C9 C10 C11 120.7(4) . . ?
C6 C11 C10 120.1(4) . . ?
N2 C12 C14 111.2(3) . . ?
N2 C12 C13 111.5(3) . . ?
C14 C12 C13 110.8(3) . . ?
N2 C12 C15 105.3(3) . . ?
C14 C12 C15 108.8(4) . . ?
C13 C12 C15 109.0(3) . . ?
C17 C16 N3 110.1(4) . . ?
C16 C17 C18 106.6(4) . . ?
C19 C18 C17 107.6(4) . . ?
C18 C19 N3 108.6(4) . . ?
C18 C19 C20 129.5(4) . . ?
N3 C19 C20 121.7(4) . . ?
C19 C20 P1 119.1(3) . . ?
C24 C21 C22 108.4(3) . . ?
C24 C21 C23 107.8(3) . . ?
C22 C21 C23 107.6(3) . . ?
C24 C21 P1 110.2(3) . . ?
C22 C21 P1 116.3(3) . . ?
C23 C21 P1 106.3(2) . . ?
C28 C25 C26 108.0(3) . . ?
C28 C25 C27 108.1(3) . . ?
C26 C25 C27 106.9(3) . . ?
C28 C25 P1 111.1(3) . . ?
C26 C25 P1 106.0(2) . . ?
C27 C25 P1 116.3(3) . . ?
C30 C29 C36 125.2(4) . . ?
C30 C29 Ni1 71.2(2) . . ?
C36 C29 Ni1 108.3(3) . . ?
C29 C30 C31 124.1(4) . . ?
C29 C30 Ni1 70.8(2) . . ?
C31 C30 Ni1 110.2(3) . . ?
C30 C31 C32 113.6(3) . . ?
C33 C32 C31 113.3(3) . . ?
C34 C33 C32 125.7(4) . . ?
C34 C33 Ni1 72.1(2) . . ?
C32 C33 Ni1 108.0(3) . . ?
C33 C34 C35 124.0(4) . . ?
C33 C34 Ni1 70.0(2) . . ?
C35 C34 Ni1 109.8(3) . . ?
C34 C35 C36 114.3(3) . . ?
C29 C36 C35 113.7(3) . . ?
N3 Ge1 N2 97.21(14) . . ?
N3 Ge1 N1 97.74(13) . . ?
N2 Ge1 N1 65.50(12) . . ?
N3 Ge1 Ni1 119.91(9) . . ?
N2 Ge1 Ni1 131.85(10) . . ?
N1 Ge1 Ni1 130.04(10) . . ?
N3 Ge1 C5 102.39(13) . . ?
N2 Ge1 C5 33.10(12) . . ?
N1 Ge1 C5 32.73(12) . . ?
Ni1 Ge1 C5 137.68(10) . . ?
C5 N1 C4 131.9(3) . . ?
C5 N1 Ge1 92.4(2) . . ?
C4 N1 Ge1 135.4(3) . . ?
C5 N2 C12 130.3(3) . . ?
C5 N2 Ge1 92.4(3) . . ?
C12 N2 Ge1 136.4(2) . . ?
C16 N3 C19 107.2(3) . . ?
C16 N3 Ge1 128.2(3) . . ?
C19 N3 Ge1 123.7(3) . . ?
C33 Ni1 C29 100.51(16) . . ?
C33 Ni1 C30 84.40(15) . . ?
C29 Ni1 C30 38.04(13) . . ?
C33 Ni1 C34 37.90(14) . . ?
C29 Ni1 C34 84.22(16) . . ?
C30 Ni1 C34 92.11(16) . . ?
C33 Ni1 P1 134.40(12) . . ?
C29 Ni1 P1 105.96(10) . . ?
C30 Ni1 P1 137.27(10) . . ?
C34 Ni1 P1 108.97(11) . . ?
C33 Ni1 Ge1 95.77(11) . . ?
C29 Ni1 Ge1 129.74(11) . . ?
C30 Ni1 Ge1 98.13(11) . . ?
C34 Ni1 Ge1 131.25(10) . . ?
P1 Ni1 Ge1 95.00(4) . . ?
C20 P1 C21 101.72(19) . . ?
C20 P1 C25 98.39(18) . . ?
C21 P1 C25 108.60(17) . . ?
C20 P1 Ni1 112.41(12) . . ?
C21 P1 Ni1 115.46(13) . . ?
C25 P1 Ni1 117.81(14) . . ?

loop_
_geom_bond_atom_site_label_1
_geom_bond_atom_site_label_2
_geom_bond_distance
_geom_bond_site_symmetry_2
_geom_bond_publ_flag
C1 C4 1.533(5) . ?
C2 C4 1.535(5) . ?
C3 C4 1.529(5) . ?
C4 N1 1.474(5) . ?
C5 N1 1.330(5) . ?
C5 N2 1.344(4) . ?
C5 C6 1.495(5) . ?
C5 Ge1 2.458(4) . ?
C6 C11 1.391(5) . ?
C6 C7 1.393(5) . ?
C7 C8 1.389(5) . ?
C8 C9 1.380(6) . ?
C9 C10 1.374(6) . ?
C10 C11 1.392(5) . ?
C12 N2 1.492(5) . ?
C12 C14 1.526(5) . ?
C12 C13 1.534(5) . ?
C12 C15 1.539(5) . ?
C16 C17 1.365(5) . ?
C16 N3 1.373(5) . ?
C17 C18 1.413(6) . ?
C18 C19 1.376(5) . ?
C19 N3 1.383(4) . ?
C19 C20 1.491(5) . ?
C20 P1 1.869(4) . ?
C21 C24 1.539(5) . ?
C21 C22 1.541(5) . ?
C21 C23 1.544(5) . ?
C21 P1 1.899(4) . ?
C25 C28 1.537(5) . ?
C25 C26 1.543(5) . ?
C25 C27 1.545(5) . ?
C25 P1 1.900(4) . ?
C29 C30 1.387(5) . ?
C29 C36 1.503(5) . ?
C29 Ni1 2.126(4) . ?
C30 C31 1.528(5) . ?
C30 Ni1 2.131(4) . ?
C31 C32 1.536(5) . ?
C32 C33 1.515(5) . ?
C33 C34 1.385(5) . ?
C33 Ni1 2.119(4) . ?
C34 C35 1.517(5) . ?
C34 Ni1 2.145(4) . ?
C35 C36 1.536(5) . ?
Ge1 N3 1.921(3) . ?
Ge1 N2 2.004(3) . ?
Ge1 N1 2.013(3) . ?
Ge1 Ni1 2.2439(7) . ?
Ni1 P1 2.2224(11) . ?
